data_1562272
loop_
_publ_author_name
'Zimmermann, Iwan'
'Kremer, Reinhard K.'
'Johnsson, Mats'

_publ_section_title
;
 Two isostructural layered oxohalide compounds containing Mn2+, Te4+ and
 Si4+; crystal structure and magnetic susceptibility
;
_journal_name_full 'Journal of Solid State Chemistry'
_journal_page_first 6
_journal_page_last 9
_journal_paper_doi 10.1016/j.jssc.2014.05.027
_journal_volume 218
_journal_year 2014
_chemical_formula_sum 'Cl2 Mn4 O7 Si Te'
_chemical_formula_weight 558.35
_chemical_name_common Mn4TeSiO7Cl2
_space_group_IT_number 11
_space_group_name_Hall '-P 2yb'
_space_group_name_H-M_alt 'P 1 21/m 1'
_symmetry_cell_setting monoclinic
_symmetry_space_group_name_H-M 'P 1 21/m 1'
_atom_sites_solution_hydrogens none
_atom_sites_solution_primary direct
_atom_sites_solution_secondary difmap
_audit_creation_method SHELXL-97
_cell_angle_alpha 90.00
_cell_angle_beta 94.1590(12)
_cell_angle_gamma 90.00
_cell_formula_units_Z 2
_cell_length_a 5.49434(7)
_cell_length_b 6.44184(9)
_cell_length_c 12.60451(18)
_cell_measurement_reflns_used 11569
_cell_measurement_temperature 293(2)
_cell_measurement_theta_max 45.4370
_cell_measurement_theta_min 3.5530
_cell_volume 444.945(11)
_computing_cell_refinement
;
'Wed Feb 26 10:47:39 2014'
;
_computing_data_collection
;
'Wed Feb 26 10:47:39 2014'
;
_computing_data_reduction
;
'Wed Feb 26 10:47:39 2014'
;
_computing_structure_refinement 'SHELXL-97 (Sheldrick, 1997)'
_computing_structure_solution 'SHELXS-97 (Sheldrick, 1990)'
_diffrn_ambient_temperature 293(2)
_diffrn_detector_area_resol_mean 16.5467
_diffrn_measured_fraction_theta_full 0.999
_diffrn_measured_fraction_theta_max 0.992
_diffrn_measurement_device_type 'Xcalibur, Sapphire3'
_diffrn_measurement_method '\w scans'
_diffrn_radiation_monochromator graphite
_diffrn_radiation_source 'fine-focus sealed tube'
_diffrn_radiation_type MoK\a
_diffrn_radiation_wavelength 0.71073
_diffrn_reflns_av_R_equivalents 0.0670
_diffrn_reflns_av_sigmaI/netI 0.0367
_diffrn_reflns_limit_h_max 10
_diffrn_reflns_limit_h_min -11
_diffrn_reflns_limit_k_max 12
_diffrn_reflns_limit_k_min -12
_diffrn_reflns_limit_l_max 25
_diffrn_reflns_limit_l_min -25
_diffrn_reflns_number 29693
_diffrn_reflns_theta_full 25.00
_diffrn_reflns_theta_max 45.62
_diffrn_reflns_theta_min 3.24
_exptl_absorpt_coefficient_mu 9.500
_exptl_absorpt_correction_T_max 0.821
_exptl_absorpt_correction_T_min 0.215
_exptl_absorpt_correction_type analytical
_exptl_absorpt_process_details
;
'Wed Feb 26 10:47:39 2014'
;
_exptl_crystal_colour colourless
_exptl_crystal_density_diffrn 4.168
_exptl_crystal_density_method 'not measured'
_exptl_crystal_description plate
_exptl_crystal_F_000 512
_exptl_crystal_size_max 0.2326
_exptl_crystal_size_mid 0.1719
_exptl_crystal_size_min 0.0205
_refine_diff_density_max 2.619
_refine_diff_density_min -3.254
_refine_diff_density_rms 0.424
_refine_ls_extinction_method none
_refine_ls_goodness_of_fit_ref 1.121
_refine_ls_hydrogen_treatment none
_refine_ls_matrix_type full
_refine_ls_number_parameters 82
_refine_ls_number_reflns 3968
_refine_ls_number_restraints 0
_refine_ls_restrained_S_all 1.121
_refine_ls_R_factor_all 0.0430
_refine_ls_R_factor_gt 0.0340
_refine_ls_shift/su_max 0.000
_refine_ls_shift/su_mean 0.000
_refine_ls_structure_factor_coef Fsqd
_refine_ls_weighting_details 'calc w=1/[\s^2^(Fo^2^)+(0.0501P)^2^+0.0000P] where P=(Fo^2^+2Fc^2^)/3'
_refine_ls_weighting_scheme calc
_refine_ls_wR_factor_gt 0.0815
_refine_ls_wR_factor_ref 0.0958
_reflns_number_gt 3457
_reflns_number_total 3968
_reflns_threshold_expression >2sigma(I)
_cod_data_source_file JSSC-2014-218-6.cif
_cod_data_source_block 2
_cod_original_cell_volume 444.945(10)
_cod_database_code 1562272

loop_
_symmetry_equiv_pos_as_xyz
'x, y, z'
'-x, y+1/2, -z'
'-x, -y, -z'
'x, -y-1/2, z'

loop_
_atom_site_label
_atom_site_type_symbol
_atom_site_fract_x
_atom_site_fract_y
_atom_site_fract_z
_atom_site_U_iso_or_equiv
_atom_site_adp_type
_atom_site_occupancy
_atom_site_symmetry_multiplicity
_atom_site_calc_flag
_atom_site_refinement_flags
_atom_site_disorder_assembly
_atom_site_disorder_group
Te1 Te 0.70202(3) 0.7500 0.144709(13) 0.00932(4) Uani 1 2 d S . .
Cl2 Cl 1.42609(14) 0.2500 0.17754(7) 0.01880(13) Uani 1 2 d S . .
Cl1 Cl 0.85120(17) 0.2500 -0.01633(7) 0.0298(2) Uani 1 2 d S . .
Mn3 Mn 0.98194(9) 0.2500 0.16844(4) 0.01350(8) Uani 1 2 d S . .
Mn2 Mn 0.64000(5) 0.49434(4) 0.36029(3) 0.01162(6) Uani 1 1 d . . .
Mn1 Mn 0.14570(7) 0.7500 0.33201(4) 0.00923(7) Uani 1 2 d S . .
Si1 Si 0.15476(13) 0.2500 0.43839(6) 0.00653(10) Uani 1 2 d S . .
O4 O 0.2913(3) 0.4632(2) 0.40558(13) 0.0106(2) Uani 1 1 d . . .
O2 O 0.4845(4) 0.7500 0.25520(18) 0.0110(3) Uani 1 2 d S . .
O5 O 0.1599(4) 0.2500 0.56915(16) 0.0099(3) Uani 1 2 d S . .
O1 O 0.8923(3) 0.5460(2) 0.21913(13) 0.0114(2) Uani 1 1 d . . .
O3 O 0.8744(4) 0.2500 0.3858(2) 0.0118(3) Uani 1 2 d S . .

loop_
_atom_site_aniso_label
_atom_site_aniso_U_11
_atom_site_aniso_U_22
_atom_site_aniso_U_33
_atom_site_aniso_U_23
_atom_site_aniso_U_13
_atom_site_aniso_U_12
Te1 0.00757(6) 0.01223(7) 0.00806(6) 0.000 -0.00013(4) 0.000
Cl2 0.0116(2) 0.0219(3) 0.0229(4) 0.000 0.0009(2) 0.000
Cl1 0.0174(3) 0.0569(7) 0.0153(3) 0.000 0.0018(3) 0.000
Mn3 0.01319(16) 0.00902(15) 0.0183(2) 0.000 0.00104(14) 0.000
Mn2 0.00681(10) 0.00802(10) 0.02034(14) 0.00213(9) 0.00300(9) 0.00072(7)
Mn1 0.00577(12) 0.00973(14) 0.01226(16) 0.000 0.00117(11) 0.000
Si1 0.0047(2) 0.0067(2) 0.0083(3) 0.000 0.00069(19) 0.000
O4 0.0076(4) 0.0085(4) 0.0159(6) 0.0023(4) 0.0027(4) -0.0007(4)
O2 0.0083(6) 0.0119(7) 0.0131(8) 0.000 0.0037(6) 0.000
O5 0.0101(7) 0.0111(7) 0.0086(7) 0.000 0.0019(5) 0.000
O1 0.0113(5) 0.0104(5) 0.0126(5) -0.0004(4) 0.0006(4) 0.0014(4)
O3 0.0063(6) 0.0078(6) 0.0208(9) 0.000 -0.0024(6) 0.000

loop_
_atom_type_symbol
_atom_type_description
_atom_type_scat_dispersion_real
_atom_type_scat_dispersion_imag
_atom_type_scat_source
O O 0.0106 0.0060 'International Tables Vol C Tables 4.2.6.8 and 6.1.1.4'
Si Si 0.0817 0.0704 'International Tables Vol C Tables 4.2.6.8 and 6.1.1.4'
Mn Mn 0.3368 0.7283 'International Tables Vol C Tables 4.2.6.8 and 6.1.1.4'
Cl Cl 0.1484 0.1585 'International Tables Vol C Tables 4.2.6.8 and 6.1.1.4'
Te Te -0.5308 1.6751 'International Tables Vol C Tables 4.2.6.8 and 6.1.1.4'

loop_
_geom_angle_atom_site_label_1
_geom_angle_atom_site_label_2
_geom_angle_atom_site_label_3
_geom_angle
_geom_angle_site_symmetry_1
_geom_angle_site_symmetry_3
O1 Te1 O1 88.35(9) . 4_575
O1 Te1 O2 89.48(7) . .
O1 Te1 O2 89.48(7) 4_575 .
O1 Mn3 O1 132.71(9) 4_565 .
O1 Mn3 Cl1 103.79(5) 4_565 .
O1 Mn3 Cl1 103.79(5) . .
O1 Mn3 Cl2 104.14(4) 4_565 .
O1 Mn3 Cl2 104.14(4) . .
Cl1 Mn3 Cl2 106.00(3) . .
O3 Mn2 O4 118.17(6) . .
O3 Mn2 O5 103.20(7) . 3_666
O4 Mn2 O5 115.01(7) . 3_666
O3 Mn2 O2 150.09(9) . .
O4 Mn2 O2 84.98(6) . .
O5 Mn2 O2 80.94(6) 3_666 .
O3 Mn2 O1 80.17(7) . .
O4 Mn2 O1 146.86(6) . .
O5 Mn2 O1 83.83(7) 3_666 .
O2 Mn2 O1 70.75(6) . .
O2 Mn1 O5 171.48(9) . 3_566
O2 Mn1 O4 83.67(5) . 4_575
O5 Mn1 O4 91.78(5) 3_566 4_575
O2 Mn1 O4 83.67(5) . .
O5 Mn1 O4 91.78(5) 3_566 .
O4 Mn1 O4 114.88(8) 4_575 .
O2 Mn1 O1 102.89(6) . 1_455
O5 Mn1 O1 84.09(6) 3_566 1_455
O4 Mn1 O1 156.85(6) 4_575 1_455
O4 Mn1 O1 88.07(5) . 1_455
O2 Mn1 O1 102.89(6) . 4_475
O5 Mn1 O1 84.09(6) 3_566 4_475
O4 Mn1 O1 88.07(5) 4_575 4_475
O4 Mn1 O1 156.85(6) . 4_475
O1 Mn1 O1 68.87(8) 1_455 4_475
O5 Si1 O3 110.70(12) . 1_455
O5 Si1 O4 106.19(7) . 4_565
O3 Si1 O4 109.55(7) 1_455 4_565
O5 Si1 O4 106.19(7) . .
O3 Si1 O4 109.55(7) 1_455 .
O4 Si1 O4 114.56(11) 4_565 .

loop_
_geom_bond_atom_site_label_1
_geom_bond_atom_site_label_2
_geom_bond_distance
_geom_bond_site_symmetry_2
Te1 O1 1.8862(15) .
Te1 O1 1.8863(15) 4_575
Te1 O2 1.900(2) .
Te1 Mn2 3.2166(3) 4_575
Te1 Mn2 3.2166(3) .
Te1 Mn1 3.2682(5) 1_655
Cl2 Mn3 2.4347(9) .
Cl1 Mn3 2.3869(11) .
Mn3 O1 2.0812(15) 4_565
Mn3 O1 2.0812(15) .
Mn2 O3 2.0445(13) .
Mn2 O4 2.0484(14) .
Mn2 O5 2.1378(14) 3_666
Mn2 O2 2.2435(16) .
Mn2 O1 2.3570(15) .
Mn2 Mn2 3.1479(6) 4_565
Mn2 Mn1 3.1741(4) .
Mn1 O2 2.159(2) .
Mn1 O5 2.162(2) 3_566
Mn1 O4 2.1921(15) 4_575
Mn1 O4 2.1921(15) .
Mn1 O1 2.3246(16) 1_455
Mn1 O1 2.3246(16) 4_475
Mn1 Mn2 3.1741(4) 4_575
Mn1 Te1 3.2682(5) 1_455
Si1 O5 1.646(2) .
Si1 O3 1.632(2) 1_455
Si1 O4 1.6324(14) 4_565
Si1 O4 1.6324(14) .
